data_7038051
loop_
_publ_author_name
'Simler, Thomas'
'Frison, Gilles'
'Braunstein, Pierre'
'Danopoulos, Andreas A.'

_publ_section_title
;
 Direct synthesis of doubly deprotonated, dearomatised lutidine PNP Cr and
 Zr pincer complexes based on isolated K and Li ligand transfer reagents.
;
_journal_issue 7
_journal_name_full 'Dalton transactions (Cambridge, England : 2003)'
_journal_page_first 2800
_journal_page_last 2804
_journal_paper_doi 10.1039/c6dt00144k
_journal_volume 45
_journal_year 2016
_chemical_formula_moiety 'C23 H41 Cl2 N P2 Zr'
_chemical_formula_sum 'C23 H41 Cl2 N P2 Zr'
_chemical_formula_weight 555.63
_chemical_name_systematic
;
 ?
;
_space_group_crystal_system orthorhombic
_space_group_IT_number 61
_space_group_name_Hall '-P 2ac 2ab'
_space_group_name_H-M_alt 'P b c a'
_symmetry_space_group_name_Hall '-P 2ac 2ab'
_symmetry_space_group_name_H-M 'P b c a'
_atom_sites_solution_hydrogens geom
_atom_sites_solution_primary direct
_atom_sites_solution_secondary difmap
_audit_creation_method SHELXL-2013
_audit_update_record
;
2015-09-25 deposited with the CCDC.
2016-01-18 downloaded from the CCDC.
;
_cell_angle_alpha 90
_cell_angle_beta 90
_cell_angle_gamma 90
_cell_formula_units_Z 16
_cell_length_a 15.8964(13)
_cell_length_b 21.1004(17)
_cell_length_c 33.285(3)
_cell_measurement_reflns_used 9910
_cell_measurement_temperature 173(2)
_cell_measurement_theta_max 27.31
_cell_measurement_theta_min 2.40
_cell_volume 11164.5(16)
_computing_cell_refinement 'Bruker SAINT'
_computing_data_collection 'Bruker APEX2'
_computing_data_reduction 'Bruker SAINT'
_computing_molecular_graphics 'Bruker SHELXTL'
_computing_publication_material 'Bruker SHELXTL'
_computing_structure_refinement 'SHELXL-2013 (Sheldrick, 2013)'
_computing_structure_solution 'SHELXS-2013 (Sheldrick, 2013)'
_diffrn_ambient_temperature 173(2)
_diffrn_measured_fraction_theta_full 1.000
_diffrn_measured_fraction_theta_max 0.997
_diffrn_measurement_device_type 'Bruker APEX-II CCD'
_diffrn_measurement_method '\f and \w scans'
_diffrn_radiation_type MoK\a
_diffrn_radiation_wavelength 0.71073
_diffrn_reflns_av_R_equivalents 0.1179
_diffrn_reflns_av_unetI/netI 0.0867
_diffrn_reflns_laue_measured_fraction_full 1.000
_diffrn_reflns_laue_measured_fraction_max 0.997
_diffrn_reflns_limit_h_max 20
_diffrn_reflns_limit_h_min -20
_diffrn_reflns_limit_k_max 18
_diffrn_reflns_limit_k_min -27
_diffrn_reflns_limit_l_max 44
_diffrn_reflns_limit_l_min -43
_diffrn_reflns_number 94787
_diffrn_reflns_point_group_measured_fraction_full 1.000
_diffrn_reflns_point_group_measured_fraction_max 0.997
_diffrn_reflns_theta_full 25.242
_diffrn_reflns_theta_max 28.070
_diffrn_reflns_theta_min 1.717
_diffrn_source 'fine focus sealed tube'
_exptl_absorpt_coefficient_mu 0.710
_exptl_absorpt_correction_T_max 0.7456
_exptl_absorpt_correction_T_min 0.6607
_exptl_absorpt_correction_type multi-scan
_exptl_absorpt_process_details sadabs
_exptl_crystal_colour black
_exptl_crystal_density_diffrn 1.322
_exptl_crystal_description plate
_exptl_crystal_F_000 4640
_exptl_crystal_size_max 0.400
_exptl_crystal_size_mid 0.300
_exptl_crystal_size_min 0.100
_refine_diff_density_max 0.743
_refine_diff_density_min -0.703
_refine_diff_density_rms 0.099
_refine_ls_extinction_method none
_refine_ls_goodness_of_fit_ref 1.195
_refine_ls_hydrogen_treatment constr
_refine_ls_matrix_type full
_refine_ls_number_parameters 547
_refine_ls_number_reflns 13508
_refine_ls_number_restraints 0
_refine_ls_restrained_S_all 1.195
_refine_ls_R_factor_all 0.1509
_refine_ls_R_factor_gt 0.0870
_refine_ls_shift/su_max 0.002
_refine_ls_shift/su_mean 0.000
_refine_ls_structure_factor_coef Fsqd
_refine_ls_weighting_details 'w=1/[\s^2^(Fo^2^)+52.3884P] where P=(Fo^2^+2Fc^2^)/3'
_refine_ls_weighting_scheme calc
_refine_ls_wR_factor_gt 0.1267
_refine_ls_wR_factor_ref 0.1408
_reflns_Friedel_coverage 0.000
_reflns_number_gt 8100
_reflns_number_total 13508
_reflns_threshold_expression 'I > 2\s(I)'
_cod_data_source_file c6dt00144k2.cif
_cod_data_source_block pbts150721
_cod_depositor_comments 'Adding full bibliography for 7038049--7038051.cif.'
_cod_database_code 7038051
_shelx_space_group_comment
;
The symmetry employed for this shelxl refinement is uniquely defined
by the following loop, which should always be used as a source of
symmetry information in preference to the above space-group names.
They are only intended as comments.
;
_shelx_estimated_absorpt_t_min 0.764
_shelx_estimated_absorpt_t_max 0.932
_shelxl_version_number 2013-4

loop_
_space_group_symop_operation_xyz
'x, y, z'
'x+1/2, -y+1/2, -z'
'-x, y+1/2, -z+1/2'
'-x+1/2, -y, z+1/2'
'-x, -y, -z'
'-x-1/2, y-1/2, z'
'x, -y-1/2, z-1/2'
'x-1/2, y, -z-1/2'

loop_
_atom_site_label
_atom_site_type_symbol
_atom_site_fract_x
_atom_site_fract_y
_atom_site_fract_z
_atom_site_U_iso_or_equiv
_atom_site_adp_type
_atom_site_occupancy
_atom_site_site_symmetry_order
_atom_site_calc_flag
_atom_site_refinement_flags_posn
_atom_site_refinement_flags_adp
C1 C 0.1728(4) 0.3808(3) 0.83664(17) 0.0326(14) Uani 1 1 d . .
C2 C 0.1529(5) 0.3180(3) 0.8333(2) 0.0448(18) Uani 1 1 d . .
H2 H 0.0994 0.3050 0.8236 0.054 Uiso 1 1 calc R U
C3 C 0.2141(6) 0.2732(3) 0.8447(2) 0.053(2) Uani 1 1 d . .
H3 H 0.1997 0.2295 0.8445 0.064 Uiso 1 1 calc R U
C4 C 0.2915(5) 0.2900(3) 0.85573(18) 0.0431(18) Uani 1 1 d . .
H4 H 0.3305 0.2584 0.8639 0.052 Uiso 1 1 calc R U
C5 C 0.3168(4) 0.3558(3) 0.85548(17) 0.0334(15) Uani 1 1 d . .
C6 C 0.1212(4) 0.4369(3) 0.82925(19) 0.0425(17) Uani 1 1 d . .
H6 H 0.0836 0.4388 0.8052 0.051 Uiso 1 1 calc R U
C7 C 0.0285(6) 0.5491(4) 0.8501(2) 0.074(3) Uani 1 1 d . .
C8 C 0.0679(6) 0.5783(4) 0.8131(2) 0.073(3) Uani 1 1 d . .
H8A H 0.0786 0.5452 0.7931 0.109 Uiso 1 1 calc R U
H8B H 0.1212 0.5987 0.8204 0.109 Uiso 1 1 calc R U
H8C H 0.0296 0.6100 0.8018 0.109 Uiso 1 1 calc R U
C9 C 0.0159(11) 0.6008(5) 0.8814(3) 0.189(9) Uani 1 1 d . .
H9A H -0.0188 0.6348 0.8700 0.283 Uiso 1 1 calc R U
H9B H 0.0707 0.6181 0.8893 0.283 Uiso 1 1 calc R U
H9C H -0.0123 0.5830 0.9050 0.283 Uiso 1 1 calc R U
C10 C -0.0563(6) 0.5188(6) 0.8384(3) 0.135(6) Uani 1 1 d . .
H10A H -0.0831 0.5010 0.8624 0.202 Uiso 1 1 calc R U
H10B H -0.0466 0.4850 0.8187 0.202 Uiso 1 1 calc R U
H10C H -0.0930 0.5512 0.8266 0.202 Uiso 1 1 calc R U
C11 C 0.0691(4) 0.4500(3) 0.9179(2) 0.0416(16) Uani 1 1 d . .
C12 C 0.0629(8) 0.4977(4) 0.9508(2) 0.099(4) Uani 1 1 d . .
H12A H 0.0446 0.4768 0.9756 0.149 Uiso 1 1 calc R U
H12B H 0.0221 0.5304 0.9433 0.149 Uiso 1 1 calc R U
H12C H 0.1181 0.5173 0.9551 0.149 Uiso 1 1 calc R U
C13 C -0.0142(6) 0.4176(6) 0.9119(4) 0.142(6) Uani 1 1 d . .
H13A H -0.0349 0.4017 0.9377 0.213 Uiso 1 1 calc R U
H13B H -0.0072 0.3821 0.8932 0.213 Uiso 1 1 calc R U
H13C H -0.0547 0.4478 0.9007 0.213 Uiso 1 1 calc R U
C14 C 0.1337(6) 0.4015(4) 0.9298(2) 0.067(3) Uani 1 1 d . .
H14A H 0.1884 0.4223 0.9334 0.101 Uiso 1 1 calc R U
H14B H 0.1381 0.3693 0.9088 0.101 Uiso 1 1 calc R U
H14C H 0.1168 0.3814 0.9551 0.101 Uiso 1 1 calc R U
C15 C 0.3963(4) 0.3774(3) 0.86137(18) 0.0356(15) Uani 1 1 d . .
H15 H 0.4407 0.3502 0.8697 0.043 Uiso 1 1 calc R U
C16 C 0.4942(5) 0.4640(4) 0.8125(2) 0.057(2) Uani 1 1 d . .
C17 C 0.4678(5) 0.4199(4) 0.7788(2) 0.061(2) Uani 1 1 d . .
H17A H 0.4120 0.4321 0.7691 0.092 Uiso 1 1 calc R U
H17B H 0.4660 0.3762 0.7889 0.092 Uiso 1 1 calc R U
H17C H 0.5085 0.4227 0.7568 0.092 Uiso 1 1 calc R U
C18 C 0.5827(5) 0.4447(5) 0.8275(3) 0.081(3) Uani 1 1 d . .
H18A H 0.5799 0.4027 0.8400 0.122 Uiso 1 1 calc R U
H18B H 0.6025 0.4758 0.8473 0.122 Uiso 1 1 calc R U
H18C H 0.6217 0.4435 0.8047 0.122 Uiso 1 1 calc R U
C19 C 0.4952(6) 0.5319(4) 0.7961(3) 0.090(3) Uani 1 1 d . .
H19A H 0.5419 0.5367 0.7771 0.135 Uiso 1 1 calc R U
H19B H 0.5025 0.5618 0.8184 0.135 Uiso 1 1 calc R U
H19C H 0.4420 0.5407 0.7823 0.135 Uiso 1 1 calc R U
C20 C 0.4488(4) 0.4922(3) 0.9023(2) 0.0434(16) Uani 1 1 d . .
C21 C 0.5149(5) 0.4493(4) 0.9228(2) 0.062(2) Uani 1 1 d . .
H21A H 0.5675 0.4506 0.9075 0.093 Uiso 1 1 calc R U
H21B H 0.4940 0.4057 0.9238 0.093 Uiso 1 1 calc R U
H21C H 0.5253 0.4645 0.9502 0.093 Uiso 1 1 calc R U
C22 C 0.4827(5) 0.5598(4) 0.8990(2) 0.065(2) Uani 1 1 d . .
H22A H 0.4433 0.5857 0.8834 0.098 Uiso 1 1 calc R U
H22B H 0.5375 0.5591 0.8855 0.098 Uiso 1 1 calc R U
H22C H 0.4890 0.5779 0.9260 0.098 Uiso 1 1 calc R U
C23 C 0.3696(5) 0.4913(3) 0.92861(19) 0.0513(19) Uani 1 1 d . .
H23A H 0.3838 0.5055 0.9558 0.077 Uiso 1 1 calc R U
H23B H 0.3471 0.4480 0.9297 0.077 Uiso 1 1 calc R U
H23C H 0.3272 0.5196 0.9171 0.077 Uiso 1 1 calc R U
C24 C 0.2128(4) 0.3528(3) 1.05653(16) 0.0265(12) Uani 1 1 d . .
C25 C 0.1989(4) 0.4144(3) 1.04608(18) 0.0373(15) Uani 1 1 d . .
H25 H 0.1733 0.4250 1.0212 0.045 Uiso 1 1 calc R U
C26 C 0.2239(4) 0.4618(3) 1.07349(18) 0.0362(15) Uani 1 1 d . .
H26 H 0.2166 0.5050 1.0662 0.043 Uiso 1 1 calc R U
C27 C 0.2578(4) 0.4482(2) 1.10955(18) 0.0313(14) Uani 1 1 d . .
H27 H 0.2754 0.4817 1.1266 0.038 Uiso 1 1 calc R U
C28 C 0.2675(4) 0.3837(2) 1.12254(17) 0.0285(14) Uani 1 1 d . .
C29 C 0.1935(4) 0.2950(3) 1.03396(17) 0.0296(14) Uani 1 1 d . .
H29 H 0.1384 0.2915 1.0196 0.035 Uiso 1 1 calc R U
C30 C 0.2222(4) 0.1783(3) 0.99123(18) 0.0396(16) Uani 1 1 d . .
C31 C 0.1488(4) 0.1511(3) 1.01552(19) 0.0373(15) Uani 1 1 d . .
H31A H 0.1203 0.1183 0.9997 0.056 Uiso 1 1 calc R U
H31B H 0.1090 0.1850 1.0219 0.056 Uiso 1 1 calc R U
H31C H 0.1702 0.1325 1.0405 0.056 Uiso 1 1 calc R U
C32 C 0.2832(5) 0.1237(4) 0.9834(3) 0.089(3) Uani 1 1 d . .
H32A H 0.3070 0.1092 1.0090 0.134 Uiso 1 1 calc R U
H32B H 0.3287 0.1382 0.9658 0.134 Uiso 1 1 calc R U
H32C H 0.2531 0.0886 0.9705 0.134 Uiso 1 1 calc R U
C33 C 0.1863(6) 0.2049(4) 0.9517(2) 0.078(3) Uani 1 1 d . .
H33A H 0.2326 0.2182 0.9342 0.117 Uiso 1 1 calc R U
H33B H 0.1503 0.2415 0.9576 0.117 Uiso 1 1 calc R U
H33C H 0.1532 0.1721 0.9382 0.117 Uiso 1 1 calc R U
C34 C 0.3722(4) 0.2730(3) 0.99949(17) 0.0351(15) Uani 1 1 d . .
C35 C 0.4405(5) 0.2240(4) 1.0003(4) 0.120(5) Uani 1 1 d . .
H35A H 0.4267 0.1898 0.9815 0.180 Uiso 1 1 calc R U
H35B H 0.4456 0.2067 1.0275 0.180 Uiso 1 1 calc R U
H35C H 0.4940 0.2435 0.9924 0.180 Uiso 1 1 calc R U
C36 C 0.3578(6) 0.2946(6) 0.9576(3) 0.130(5) Uani 1 1 d . .
H36A H 0.4113 0.3084 0.9459 0.195 Uiso 1 1 calc R U
H36B H 0.3180 0.3300 0.9576 0.195 Uiso 1 1 calc R U
H36C H 0.3348 0.2596 0.9417 0.195 Uiso 1 1 calc R U
C37 C 0.4010(5) 0.3282(4) 1.0244(3) 0.087(3) Uani 1 1 d . .
H37A H 0.4510 0.3472 1.0121 0.130 Uiso 1 1 calc R U
H37B H 0.4147 0.3136 1.0516 0.130 Uiso 1 1 calc R U
H37C H 0.3560 0.3599 1.0258 0.130 Uiso 1 1 calc R U
C38 C 0.2895(4) 0.3639(3) 1.15953(17) 0.0362(15) Uani 1 1 d . .
H38 H 0.3088 0.3928 1.1794 0.043 Uiso 1 1 calc R U
C39 C 0.2162(6) 0.2738(3) 1.21617(19) 0.061(2) Uani 1 1 d . .
C40 C 0.1369(6) 0.3137(4) 1.2096(2) 0.073(3) Uani 1 1 d . .
H40A H 0.0989 0.3083 1.2326 0.109 Uiso 1 1 calc R U
H40B H 0.1086 0.2998 1.1850 0.109 Uiso 1 1 calc R U
H40C H 0.1525 0.3584 1.2071 0.109 Uiso 1 1 calc R U
C41 C 0.2616(7) 0.2980(4) 1.2533(2) 0.092(4) Uani 1 1 d . .
H41A H 0.2824 0.3410 1.2483 0.138 Uiso 1 1 calc R U
H41B H 0.3090 0.2700 1.2595 0.138 Uiso 1 1 calc R U
H41C H 0.2225 0.2986 1.2761 0.138 Uiso 1 1 calc R U
C42 C 0.1891(6) 0.2039(4) 1.2218(2) 0.076(3) Uani 1 1 d . .
H42A H 0.2381 0.1783 1.2292 0.114 Uiso 1 1 calc R U
H42B H 0.1653 0.1879 1.1966 0.114 Uiso 1 1 calc R U
H42C H 0.1466 0.2012 1.2431 0.114 Uiso 1 1 calc R U
C43 C 0.3915(4) 0.2519(3) 1.1759(2) 0.0487(18) Uani 1 1 d . .
C44 C 0.4449(5) 0.2954(4) 1.2024(3) 0.075(3) Uani 1 1 d . .
H44A H 0.5033 0.2806 1.2024 0.112 Uiso 1 1 calc R U
H44B H 0.4230 0.2948 1.2300 0.112 Uiso 1 1 calc R U
H44C H 0.4426 0.3388 1.1919 0.112 Uiso 1 1 calc R U
C45 C 0.3949(5) 0.1840(3) 1.1934(2) 0.061(2) Uani 1 1 d . .
H45A H 0.3554 0.1568 1.1788 0.091 Uiso 1 1 calc R U
H45B H 0.3795 0.1852 1.2219 0.091 Uiso 1 1 calc R U
H45C H 0.4520 0.1671 1.1906 0.091 Uiso 1 1 calc R U
C46 C 0.4279(4) 0.2528(3) 1.1335(2) 0.0520(19) Uani 1 1 d . .
H46A H 0.4221 0.2954 1.1221 0.078 Uiso 1 1 calc R U
H46B H 0.3974 0.2223 1.1167 0.078 Uiso 1 1 calc R U
H46C H 0.4875 0.2411 1.1345 0.078 Uiso 1 1 calc R U
N1 N 0.2534(3) 0.3990(2) 0.84757(13) 0.0265(11) Uani 1 1 d . .
N2 N 0.2473(3) 0.33731(19) 1.09353(13) 0.0242(10) Uani 1 1 d . .
P1 P 0.10526(12) 0.48964(8) 0.87012(5) 0.0415(4) Uani 1 1 d . .
P2 P 0.41241(11) 0.45867(8) 0.85271(5) 0.0345(4) Uani 1 1 d . .
P3 P 0.27490(10) 0.23941(7) 1.02341(4) 0.0291(3) Uani 1 1 d . .
P4 P 0.28073(12) 0.28182(7) 1.16951(5) 0.0370(4) Uani 1 1 d . .
Cl1 Cl 0.28565(16) 0.60225(7) 0.85191(6) 0.0687(6) Uani 1 1 d . .
Cl2 Cl 0.25661(16) 0.50437(9) 0.75916(5) 0.0638(5) Uani 1 1 d . .
Cl3 Cl 0.06683(10) 0.23428(7) 1.10989(5) 0.0429(4) Uani 1 1 d . .
Cl4 Cl 0.25571(11) 0.13210(6) 1.11380(5) 0.0404(4) Uani 1 1 d . .
Zr1 Zr 0.24906(5) 0.49573(2) 0.83043(2) 0.03601(15) Uani 1 1 d . .
Zr2 Zr 0.21357(4) 0.23954(2) 1.09653(2) 0.02532(13) Uani 1 1 d . .

loop_
_atom_site_aniso_label
_atom_site_aniso_U_11
_atom_site_aniso_U_22
_atom_site_aniso_U_33
_atom_site_aniso_U_23
_atom_site_aniso_U_13
_atom_site_aniso_U_12
C1 0.037(4) 0.041(3) 0.020(3) -0.006(3) 0.009(3) -0.005(3)
C2 0.050(5) 0.047(4) 0.037(4) -0.013(3) 0.015(3) -0.024(3)
C3 0.093(6) 0.024(3) 0.043(4) -0.007(3) 0.022(4) -0.012(4)
C4 0.076(6) 0.023(3) 0.030(4) 0.001(3) 0.010(4) 0.004(3)
C5 0.050(4) 0.026(3) 0.024(3) -0.002(2) 0.006(3) 0.010(3)
C6 0.053(5) 0.054(4) 0.021(3) -0.007(3) -0.005(3) 0.012(3)
C7 0.086(7) 0.090(6) 0.047(5) 0.012(5) 0.004(5) 0.056(6)
C8 0.084(7) 0.081(6) 0.053(5) 0.020(5) -0.001(5) 0.035(5)
C9 0.37(2) 0.134(10) 0.058(7) 0.001(7) 0.007(10) 0.189(13)
C10 0.056(7) 0.222(14) 0.127(10) 0.084(10) 0.022(7) 0.071(8)
C11 0.041(4) 0.047(4) 0.037(4) -0.005(3) 0.007(3) -0.002(3)
C12 0.190(12) 0.072(6) 0.035(5) -0.005(5) 0.034(6) 0.030(7)
C13 0.076(8) 0.178(12) 0.173(12) 0.112(10) -0.058(8) -0.076(8)
C14 0.094(7) 0.079(6) 0.029(4) 0.012(4) 0.018(4) 0.037(5)
C15 0.038(4) 0.037(3) 0.032(4) 0.002(3) -0.004(3) 0.014(3)
C16 0.065(6) 0.066(5) 0.039(4) -0.007(4) 0.014(4) -0.013(4)
C17 0.070(6) 0.076(5) 0.038(4) -0.013(4) 0.016(4) -0.011(4)
C18 0.049(6) 0.126(8) 0.068(6) -0.021(6) 0.022(5) -0.021(5)
C19 0.114(9) 0.088(6) 0.067(6) 0.004(5) 0.040(6) -0.046(6)
C20 0.039(4) 0.052(4) 0.039(4) -0.008(3) -0.004(3) -0.002(3)
C21 0.053(5) 0.083(6) 0.049(5) -0.015(4) -0.015(4) 0.014(4)
C22 0.068(6) 0.067(5) 0.061(5) -0.019(4) -0.012(5) -0.021(4)
C23 0.057(5) 0.065(5) 0.032(4) -0.009(4) -0.001(3) 0.014(4)
C24 0.025(3) 0.035(3) 0.020(3) 0.001(2) 0.007(3) -0.002(3)
C25 0.045(4) 0.042(3) 0.025(3) 0.006(3) -0.010(3) 0.002(3)
C26 0.046(4) 0.022(3) 0.040(4) 0.006(3) -0.004(3) -0.002(3)
C27 0.032(4) 0.026(3) 0.035(3) -0.002(2) -0.002(3) 0.001(3)
C28 0.030(4) 0.027(3) 0.028(3) -0.005(2) -0.007(3) 0.004(2)
C29 0.023(3) 0.037(3) 0.028(3) -0.002(3) -0.008(3) -0.002(3)
C30 0.043(4) 0.046(4) 0.029(3) -0.017(3) 0.005(3) -0.010(3)
C31 0.034(4) 0.039(3) 0.038(4) -0.011(3) -0.005(3) -0.008(3)
C32 0.061(6) 0.067(5) 0.140(9) -0.069(6) 0.015(6) -0.009(5)
C33 0.124(8) 0.090(6) 0.020(4) -0.006(4) -0.010(4) -0.058(6)
C34 0.036(4) 0.046(4) 0.024(3) 0.000(3) 0.012(3) -0.003(3)
C35 0.042(6) 0.065(6) 0.254(15) -0.005(8) 0.049(8) -0.006(5)
C36 0.089(8) 0.224(13) 0.076(7) 0.094(8) -0.022(6) -0.091(8)
C37 0.065(6) 0.104(7) 0.092(7) -0.044(6) 0.046(5) -0.057(5)
C38 0.051(4) 0.028(3) 0.030(3) -0.010(2) -0.015(3) 0.010(3)
C39 0.116(7) 0.043(4) 0.024(4) 0.002(3) 0.007(4) 0.002(4)
C40 0.095(7) 0.082(6) 0.041(5) 0.000(4) 0.030(5) 0.016(5)
C41 0.186(11) 0.062(5) 0.028(4) -0.001(4) -0.013(6) 0.007(6)
C42 0.120(9) 0.065(5) 0.043(5) 0.004(4) 0.014(5) -0.014(5)
C43 0.057(5) 0.033(3) 0.056(5) -0.003(3) -0.026(4) 0.006(3)
C44 0.080(7) 0.058(5) 0.086(7) -0.008(5) -0.053(5) 0.014(5)
C45 0.077(6) 0.041(4) 0.064(5) 0.007(4) -0.027(5) 0.024(4)
C46 0.037(4) 0.050(4) 0.069(5) -0.002(4) -0.014(4) 0.010(3)
N1 0.029(3) 0.023(2) 0.027(3) -0.0057(19) -0.001(2) 0.000(2)
N2 0.030(3) 0.024(2) 0.019(2) -0.0008(18) -0.002(2) 0.002(2)
P1 0.0530(12) 0.0445(10) 0.0271(9) -0.0039(8) -0.0038(8) 0.0189(9)
P2 0.0360(10) 0.0375(9) 0.0301(9) -0.0034(7) 0.0016(8) -0.0036(7)
P3 0.0306(9) 0.0326(7) 0.0240(7) -0.0041(7) 0.0036(6) -0.0052(7)
P4 0.0582(12) 0.0284(7) 0.0246(8) -0.0007(7) -0.0103(9) 0.0081(7)
Cl1 0.1117(19) 0.0220(8) 0.0724(13) 0.0014(8) -0.0260(13) 0.0006(10)
Cl2 0.0893(16) 0.0690(11) 0.0332(9) 0.0131(9) -0.0049(11) 0.0044(12)
Cl3 0.0346(9) 0.0430(8) 0.0510(10) -0.0018(8) 0.0110(7) -0.0021(7)
Cl4 0.0535(11) 0.0264(7) 0.0413(9) 0.0001(6) -0.0040(8) 0.0057(7)
Zr1 0.0559(4) 0.0226(2) 0.0295(3) 0.0016(3) -0.0067(3) 0.0047(3)
Zr2 0.0290(3) 0.0244(2) 0.0225(3) -0.0015(2) 0.0010(2) 0.0008(2)

loop_
_atom_type_symbol
_atom_type_description
_atom_type_scat_dispersion_real
_atom_type_scat_dispersion_imag
_atom_type_scat_source
C C 0.0033 0.0016 'International Tables Vol C Tables 4.2.6.8 and 6.1.1.4'
H H 0.0000 0.0000 'International Tables Vol C Tables 4.2.6.8 and 6.1.1.4'
N N 0.0061 0.0033 'International Tables Vol C Tables 4.2.6.8 and 6.1.1.4'
P P 0.1023 0.0942 'International Tables Vol C Tables 4.2.6.8 and 6.1.1.4'
Cl Cl 0.1484 0.1585 'International Tables Vol C Tables 4.2.6.8 and 6.1.1.4'
Zr Zr -2.9673 0.5597 'International Tables Vol C Tables 4.2.6.8 and 6.1.1.4'

loop_
_geom_angle_atom_site_label_1
_geom_angle_atom_site_label_2
_geom_angle_atom_site_label_3
_geom_angle
C2 C1 N1 120.3(6)
C2 C1 C6 129.9(7)
N1 C1 C6 109.8(5)
C2 C1 Zr1 164.1(5)
N1 C1 Zr1 50.3(3)
C6 C1 Zr1 61.0(3)
C1 C2 C3 117.9(7)
C1 C2 H2 121.0
C3 C2 H2 121.0
C4 C3 C2 122.3(6)
C4 C3 H3 118.9
C2 C3 H3 118.9
C3 C4 C5 120.7(6)
C3 C4 H4 119.6
C5 C4 H4 119.6
C15 C5 N1 118.9(5)
C15 C5 C4 125.6(6)
N1 C5 C4 115.5(6)
C1 C6 P1 117.3(5)
C1 C6 Zr1 86.6(4)
P1 C6 Zr1 77.4(3)
C1 C6 H6 120.2
P1 C6 H6 120.2
Zr1 C6 H6 120.2
C8 C7 C9 108.7(9)
C8 C7 C10 109.0(8)
C9 C7 C10 110.8(10)
C8 C7 P1 107.0(6)
C9 C7 P1 108.8(6)
C10 C7 P1 112.4(7)
C7 C8 H8A 109.5
C7 C8 H8B 109.5
H8A C8 H8B 109.5
C7 C8 H8C 109.5
H8A C8 H8C 109.5
H8B C8 H8C 109.5
C7 C9 H9A 109.5
C7 C9 H9B 109.5
H9A C9 H9B 109.5
C7 C9 H9C 109.5
H9A C9 H9C 109.5
H9B C9 H9C 109.5
C7 C10 H10A 109.5
C7 C10 H10B 109.5
H10A C10 H10B 109.5
C7 C10 H10C 109.5
H10A C10 H10C 109.5
H10B C10 H10C 109.5
C12 C11 C14 108.1(7)
C12 C11 C13 110.4(8)
C14 C11 C13 109.1(7)
C12 C11 P1 109.9(5)
C14 C11 P1 108.4(5)
C13 C11 P1 110.9(6)
C11 C12 H12A 109.5
C11 C12 H12B 109.5
H12A C12 H12B 109.5
C11 C12 H12C 109.5
H12A C12 H12C 109.5
H12B C12 H12C 109.5
C11 C13 H13A 109.5
C11 C13 H13B 109.5
H13A C13 H13B 109.5
C11 C13 H13C 109.5
H13A C13 H13C 109.5
H13B C13 H13C 109.5
C11 C14 H14A 109.5
C11 C14 H14B 109.5
H14A C14 H14B 109.5
C11 C14 H14C 109.5
H14A C14 H14C 109.5
H14B C14 H14C 109.5
C5 C15 P2 116.1(5)
C5 C15 H15 121.9
P2 C15 H15 121.9
C17 C16 C19 108.3(7)
C17 C16 C18 109.2(7)
C19 C16 C18 110.5(7)
C17 C16 P2 107.5(5)
C19 C16 P2 108.5(6)
C18 C16 P2 112.7(5)
C16 C17 H17A 109.5
C16 C17 H17B 109.5
H17A C17 H17B 109.5
C16 C17 H17C 109.5
H17A C17 H17C 109.5
H17B C17 H17C 109.5
C16 C18 H18A 109.5
C16 C18 H18B 109.5
H18A C18 H18B 109.5
C16 C18 H18C 109.5
H18A C18 H18C 109.5
H18B C18 H18C 109.5
C16 C19 H19A 109.5
C16 C19 H19B 109.5
H19A C19 H19B 109.5
C16 C19 H19C 109.5
H19A C19 H19C 109.5
H19B C19 H19C 109.5
C22 C20 C23 110.1(6)
C22 C20 C21 109.8(6)
C23 C20 C21 107.4(6)
C22 C20 P2 113.2(5)
C23 C20 P2 104.0(4)
C21 C20 P2 112.0(5)
C20 C21 H21A 109.5
C20 C21 H21B 109.5
H21A C21 H21B 109.5
C20 C21 H21C 109.5
H21A C21 H21C 109.5
H21B C21 H21C 109.5
C20 C22 H22A 109.5
C20 C22 H22B 109.5
H22A C22 H22B 109.5
C20 C22 H22C 109.5
H22A C22 H22C 109.5
H22B C22 H22C 109.5
C20 C23 H23A 109.5
C20 C23 H23B 109.5
H23A C23 H23B 109.5
C20 C23 H23C 109.5
H23A C23 H23C 109.5
H23B C23 H23C 109.5
C25 C24 N2 121.0(5)
C25 C24 C29 129.0(5)
N2 C24 C29 110.0(5)
C25 C24 Zr2 163.3(4)
N2 C24 Zr2 50.2(2)
C29 C24 Zr2 61.5(3)
C24 C25 C26 117.8(5)
C24 C25 H25 121.1
C26 C25 H25 121.1
C27 C26 C25 122.5(5)
C27 C26 H26 118.8
C25 C26 H26 118.8
C26 C27 C28 120.9(5)
C26 C27 H27 119.6
C28 C27 H27 119.6
C38 C28 N2 118.1(5)
C38 C28 C27 126.6(5)
N2 C28 C27 115.2(5)
C24 C29 P3 119.8(4)
C24 C29 Zr2 86.2(3)
P3 C29 Zr2 75.8(2)
C24 C29 H29 119.4
P3 C29 H29 119.4
Zr2 C29 H29 119.4
C32 C30 C31 106.9(6)
C32 C30 C33 111.5(6)
C31 C30 C33 107.8(6)
C32 C30 P3 109.4(5)
C31 C30 P3 107.3(4)
C33 C30 P3 113.7(5)
C30 C31 H31A 109.5
C30 C31 H31B 109.5
H31A C31 H31B 109.5
C30 C31 H31C 109.5
H31A C31 H31C 109.5
H31B C31 H31C 109.5
C30 C32 H32A 109.5
C30 C32 H32B 109.5
H32A C32 H32B 109.5
C30 C32 H32C 109.5
H32A C32 H32C 109.5
H32B C32 H32C 109.5
C30 C33 H33A 109.5
C30 C33 H33B 109.5
H33A C33 H33B 109.5
C30 C33 H33C 109.5
H33A C33 H33C 109.5
H33B C33 H33C 109.5
C36 C34 C35 109.9(8)
C36 C34 C37 109.1(7)
C35 C34 C37 107.7(7)
C36 C34 P3 112.8(5)
C35 C34 P3 109.2(5)
C37 C34 P3 108.1(4)
C34 C35 H35A 109.5
C34 C35 H35B 109.5
H35A C35 H35B 109.5
C34 C35 H35C 109.5
H35A C35 H35C 109.5
H35B C35 H35C 109.5
C34 C36 H36A 109.5
C34 C36 H36B 109.5
H36A C36 H36B 109.5
C34 C36 H36C 109.5
H36A C36 H36C 109.5
H36B C36 H36C 109.5
C34 C37 H37A 109.5
C34 C37 H37B 109.5
H37A C37 H37B 109.5
C34 C37 H37C 109.5
H37A C37 H37C 109.5
H37B C37 H37C 109.5
C28 C38 P4 117.0(4)
C28 C38 H38 121.5
P4 C38 H38 121.5
C41 C39 C40 108.8(7)
C41 C39 C42 110.7(6)
C40 C39 C42 108.1(8)
C41 C39 P4 112.7(7)
C40 C39 P4 106.5(5)
C42 C39 P4 109.8(5)
C39 C40 H40A 109.5
C39 C40 H40B 109.5
H40A C40 H40B 109.5
C39 C40 H40C 109.5
H40A C40 H40C 109.5
H40B C40 H40C 109.5
C39 C41 H41A 109.5
C39 C41 H41B 109.5
H41A C41 H41B 109.5
C39 C41 H41C 109.5
H41A C41 H41C 109.5
H41B C41 H41C 109.5
C39 C42 H42A 109.5
C39 C42 H42B 109.5
H42A C42 H42B 109.5
C39 C42 H42C 109.5
H42A C42 H42C 109.5
H42B C42 H42C 109.5
C46 C43 C44 108.4(7)
C46 C43 C45 110.3(6)
C44 C43 C45 108.6(6)
C46 C43 P4 104.2(4)
C44 C43 P4 112.5(5)
C45 C43 P4 112.7(5)
C43 C44 H44A 109.5
C43 C44 H44B 109.5
H44A C44 H44B 109.5
C43 C44 H44C 109.5
H44A C44 H44C 109.5
H44B C44 H44C 109.5
C43 C45 H45A 109.5
C43 C45 H45B 109.5
H45A C45 H45B 109.5
C43 C45 H45C 109.5
H45A C45 H45C 109.5
H45B C45 H45C 109.5
C43 C46 H46A 109.5
C43 C46 H46B 109.5
H46A C46 H46B 109.5
C43 C46 H46C 109.5
H46A C46 H46C 109.5
H46B C46 H46C 109.5
C1 N1 C5 122.7(5)
C1 N1 Zr1 99.6(4)
C5 N1 Zr1 135.1(4)
C24 N2 C28 122.3(4)
C24 N2 Zr2 99.8(3)
C28 N2 Zr2 134.0(4)
C6 P1 C7 103.9(3)
C6 P1 C11 114.3(3)
C7 P1 C11 113.5(4)
C6 P1 Zr1 61.6(2)
C7 P1 Zr1 110.7(3)
C11 P1 Zr1 134.9(2)
C15 P2 C16 106.1(3)
C15 P2 C20 105.5(3)
C16 P2 C20 113.0(3)
C15 P2 Zr1 100.4(2)
C16 P2 Zr1 115.9(3)
C20 P2 Zr1 114.2(2)
C29 P3 C30 104.0(3)
C29 P3 C34 115.6(3)
C30 P3 C34 112.7(3)
C29 P3 Zr2 63.02(19)
C30 P3 Zr2 111.4(2)
C34 P3 Zr2 134.4(2)
C38 P4 C39 106.7(3)
C38 P4 C43 106.0(3)
C39 P4 C43 112.9(4)
C38 P4 Zr2 100.3(2)
C39 P4 Zr2 118.9(3)
C43 P4 Zr2 110.4(2)
N1 Zr1 C6 62.0(2)
N1 Zr1 Cl2 109.88(13)
C6 Zr1 Cl2 93.81(16)
N1 Zr1 Cl1 143.48(13)
C6 Zr1 Cl1 133.74(16)
Cl2 Zr1 Cl1 102.14(7)
N1 Zr1 P1 81.17(14)
C6 Zr1 P1 40.97(15)
Cl2 Zr1 P1 123.02(8)
Cl1 Zr1 P1 96.02(7)
N1 Zr1 C1 30.16(18)
C6 Zr1 C1 32.4(2)
Cl2 Zr1 C1 99.58(13)
Cl1 Zr1 C1 155.44(13)
P1 Zr1 C1 62.17(13)
N1 Zr1 P2 68.38(14)
C6 Zr1 P2 130.35(16)
Cl2 Zr1 P2 103.74(7)
Cl1 Zr1 P2 87.62(7)
P1 Zr1 P2 130.79(6)
C1 Zr1 P2 98.26(14)
N2 Zr2 Cl3 107.48(13)
N2 Zr2 C29 61.51(17)
Cl3 Zr2 C29 93.12(15)
N2 Zr2 Cl4 147.44(13)
Cl3 Zr2 Cl4 100.51(6)
C29 Zr2 Cl4 133.90(14)
N2 Zr2 P3 82.19(12)
Cl3 Zr2 P3 122.58(6)
C29 Zr2 P3 41.21(14)
Cl4 Zr2 P3 96.66(5)
N2 Zr2 C24 29.97(16)
Cl3 Zr2 C24 97.32(13)
C29 Zr2 C24 32.28(17)
Cl4 Zr2 C24 158.48(13)
P3 Zr2 C24 63.31(12)
N2 Zr2 P4 68.70(12)
Cl3 Zr2 P4 103.11(6)
C29 Zr2 P4 130.19(14)
Cl4 Zr2 P4 89.25(5)
P3 Zr2 P4 131.61(6)
C24 Zr2 P4 98.36(12)

loop_
_geom_bond_atom_site_label_1
_geom_bond_atom_site_label_2
_geom_bond_distance
C1 C2 1.367(8)
C1 N1 1.385(7)
C1 C6 1.460(8)
C1 Zr1 2.718(6)
C2 C3 1.409(10)
C2 H2 0.9500
C3 C4 1.332(10)
C3 H3 0.9500
C4 C5 1.445(8)
C4 H4 0.9500
C5 C15 1.358(9)
C5 N1 1.386(7)
C6 P1 1.776(6)
C6 Zr1 2.382(7)
C6 H6 1.0000
C7 C8 1.513(11)
C7 C9 1.522(12)
C7 C10 1.542(14)
C7 P1 1.873(8)
C8 H8A 0.9800
C8 H8B 0.9800
C8 H8C 0.9800
C9 H9A 0.9800
C9 H9B 0.9800
C9 H9C 0.9800
C10 H10A 0.9800
C10 H10B 0.9800
C10 H10C 0.9800
C11 C12 1.489(10)
C11 C14 1.503(9)
C11 C13 1.504(10)
C11 P1 1.887(7)
C12 H12A 0.9800
C12 H12B 0.9800
C12 H12C 0.9800
C13 H13A 0.9800
C13 H13B 0.9800
C13 H13C 0.9800
C14 H14A 0.9800
C14 H14B 0.9800
C14 H14C 0.9800
C15 P2 1.757(6)
C15 H15 0.9500
C16 C17 1.515(10)
C16 C19 1.534(11)
C16 C18 1.547(11)
C16 P2 1.870(7)
C17 H17A 0.9800
C17 H17B 0.9800
C17 H17C 0.9800
C18 H18A 0.9800
C18 H18B 0.9800
C18 H18C 0.9800
C19 H19A 0.9800
C19 H19B 0.9800
C19 H19C 0.9800
C20 C22 1.528(9)
C20 C23 1.533(9)
C20 C21 1.545(9)
C20 P2 1.888(7)
C21 H21A 0.9800
C21 H21B 0.9800
C21 H21C 0.9800
C22 H22A 0.9800
C22 H22B 0.9800
C22 H22C 0.9800
C23 H23A 0.9800
C23 H23B 0.9800
C23 H23C 0.9800
C24 C25 1.362(8)
C24 N2 1.387(7)
C24 C29 1.465(7)
C24 Zr2 2.736(5)
C25 C26 1.412(8)
C25 H25 0.9500
C26 C27 1.346(8)
C26 H26 0.9500
C27 C28 1.438(7)
C27 H27 0.9500
C28 C38 1.346(8)
C28 N2 1.411(6)
C29 P3 1.782(6)
C29 Zr2 2.411(6)
C29 H29 1.0000
C30 C32 1.528(10)
C30 C31 1.531(9)
C30 C33 1.540(10)
C30 P3 1.874(6)
C31 H31A 0.9800
C31 H31B 0.9800
C31 H31C 0.9800
C32 H32A 0.9800
C32 H32B 0.9800
C32 H32C 0.9800
C33 H33A 0.9800
C33 H33B 0.9800
C33 H33C 0.9800
C34 C36 1.484(10)
C34 C35 1.501(10)
C34 C37 1.502(9)
C34 P3 1.878(6)
C35 H35A 0.9800
C35 H35B 0.9800
C35 H35C 0.9800
C36 H36A 0.9800
C36 H36B 0.9800
C36 H36C 0.9800
C37 H37A 0.9800
C37 H37B 0.9800
C37 H37C 0.9800
C38 P4 1.770(6)
C38 H38 0.9500
C39 C41 1.519(11)
C39 C40 1.530(11)
C39 C42 1.549(10)
C39 P4 1.869(8)
C40 H40A 0.9800
C40 H40B 0.9800
C40 H40C 0.9800
C41 H41A 0.9800
C41 H41B 0.9800
C41 H41C 0.9800
C42 H42A 0.9800
C42 H42B 0.9800
C42 H42C 0.9800
C43 C46 1.526(10)
C43 C44 1.530(9)
C43 C45 1.547(9)
C43 P4 1.883(7)
C44 H44A 0.9800
C44 H44B 0.9800
C44 H44C 0.9800
C45 H45A 0.9800
C45 H45B 0.9800
C45 H45C 0.9800
C46 H46A 0.9800
C46 H46B 0.9800
C46 H46C 0.9800
N1 Zr1 2.120(4)
N2 Zr2 2.134(4)
P1 Zr1 2.643(2)
P2 Zr1 2.8113(19)
P3 Zr2 2.6220(15)
P4 Zr2 2.7994(17)
Cl1 Zr1 2.4293(17)
Cl2 Zr1 2.3821(17)
Cl3 Zr2 2.3772(17)
Cl4 Zr2 2.4327(15)

loop_
_geom_torsion_atom_site_label_1
_geom_torsion_atom_site_label_2
_geom_torsion_atom_site_label_3
_geom_torsion_atom_site_label_4
_geom_torsion
N1 C1 C2 C3 5.5(9)
C6 C1 C2 C3 -176.4(6)
Zr1 C1 C2 C3 55(2)
C1 C2 C3 C4 -4.7(10)
C2 C3 C4 C5 -1.6(10)
C3 C4 C5 C15 -171.5(6)
C3 C4 C5 N1 6.9(9)
C2 C1 C6 P1 120.1(7)
N1 C1 C6 P1 -61.5(6)
Zr1 C1 C6 P1 -74.0(4)
C2 C1 C6 Zr1 -165.9(6)
N1 C1 C6 Zr1 12.4(4)
N1 C5 C15 P2 -6.9(8)
C4 C5 C15 P2 171.5(5)
N2 C24 C25 C26 2.5(9)
C29 C24 C25 C26 -179.8(6)
Zr2 C24 C25 C26 56.2(19)
C24 C25 C26 C27 -2.4(10)
C25 C26 C27 C28 -2.1(10)
C26 C27 C28 C38 -170.4(7)
C26 C27 C28 N2 6.1(9)
C25 C24 C29 P3 124.5(6)
N2 C24 C29 P3 -57.6(6)
Zr2 C24 C29 P3 -71.2(3)
C25 C24 C29 Zr2 -164.3(6)
N2 C24 C29 Zr2 13.6(4)
N2 C28 C38 P4 -6.1(8)
C27 C28 C38 P4 170.3(5)
C2 C1 N1 C5 0.1(8)
C6 C1 N1 C5 -178.4(5)
Zr1 C1 N1 C5 -164.2(6)
C2 C1 N1 Zr1 164.3(5)
C6 C1 N1 Zr1 -14.2(5)
C15 C5 N1 C1 172.3(5)
C4 C5 N1 C1 -6.2(8)
C15 C5 N1 Zr1 14.7(8)
C4 C5 N1 Zr1 -163.9(4)
C25 C24 N2 C28 1.8(9)
C29 C24 N2 C28 -176.3(5)
Zr2 C24 N2 C28 -160.6(6)
C25 C24 N2 Zr2 162.4(5)
C29 C24 N2 Zr2 -15.7(5)
C38 C28 N2 C24 170.8(6)
C27 C28 N2 C24 -5.9(8)
C38 C28 N2 Zr2 17.8(9)
C27 C28 N2 Zr2 -158.9(4)
C1 C6 P1 C7 -174.4(6)
Zr1 C6 P1 C7 106.2(4)
C1 C6 P1 C11 -50.2(6)
Zr1 C6 P1 C11 -129.6(3)
C1 C6 P1 Zr1 79.4(5)
C8 C7 P1 C6 -57.5(7)
C9 C7 P1 C6 -174.8(9)
C10 C7 P1 C6 62.0(7)
C8 C7 P1 C11 177.7(6)
C9 C7 P1 C11 60.4(10)
C10 C7 P1 C11 -62.7(7)
C8 C7 P1 Zr1 7.0(7)
C9 C7 P1 Zr1 -110.3(8)
C10 C7 P1 Zr1 126.5(6)
C12 C11 P1 C6 176.4(6)
C14 C11 P1 C6 58.4(6)
C13 C11 P1 C6 -61.3(8)
C12 C11 P1 C7 -64.6(7)
C14 C11 P1 C7 177.4(6)
C13 C11 P1 C7 57.7(8)
C12 C11 P1 Zr1 103.1(6)
C14 C11 P1 Zr1 -14.9(7)
C13 C11 P1 Zr1 -134.6(6)
C5 C15 P2 C16 -120.8(5)
C5 C15 P2 C20 119.1(5)
C5 C15 P2 Zr1 0.2(5)
C17 C16 P2 C15 49.0(6)
C19 C16 P2 C15 165.9(6)
C18 C16 P2 C15 -71.3(6)
C17 C16 P2 C20 164.1(5)
C19 C16 P2 C20 -79.0(7)
C18 C16 P2 C20 43.7(7)
C17 C16 P2 Zr1 -61.4(6)
C19 C16 P2 Zr1 55.6(6)
C18 C16 P2 Zr1 178.3(5)
C22 C20 P2 C15 168.6(5)
C23 C20 P2 C15 -71.9(5)
C21 C20 P2 C15 43.8(6)
C22 C20 P2 C16 53.2(6)
C23 C20 P2 C16 172.6(5)
C21 C20 P2 C16 -71.7(6)
C22 C20 P2 Zr1 -82.1(5)
C23 C20 P2 Zr1 37.3(5)
C21 C20 P2 Zr1 153.0(5)
C24 C29 P3 C30 -175.8(4)
Zr2 C29 P3 C30 107.2(2)
C24 C29 P3 C34 -51.7(5)
Zr2 C29 P3 C34 -128.8(2)
C24 C29 P3 Zr2 77.0(4)
C32 C30 P3 C29 -174.2(5)
C31 C30 P3 C29 -58.7(5)
C33 C30 P3 C29 60.4(6)
C32 C30 P3 C34 59.8(6)
C31 C30 P3 C34 175.4(4)
C33 C30 P3 C34 -65.6(6)
C32 C30 P3 Zr2 -108.1(5)
C31 C30 P3 Zr2 7.5(5)
C33 C30 P3 Zr2 126.5(5)
C36 C34 P3 C29 -69.1(7)
C35 C34 P3 C29 168.4(6)
C37 C34 P3 C29 51.6(6)
C36 C34 P3 C30 50.3(8)
C35 C34 P3 C30 -72.2(7)
C37 C34 P3 C30 171.0(6)
C36 C34 P3 Zr2 -145.6(6)
C35 C34 P3 Zr2 92.0(6)
C37 C34 P3 Zr2 -24.9(7)
C28 C38 P4 C39 -127.1(6)
C28 C38 P4 C43 112.3(6)
C28 C38 P4 Zr2 -2.6(6)
C41 C39 P4 C38 -68.5(6)
C40 C39 P4 C38 50.7(6)
C42 C39 P4 C38 167.6(6)
C41 C39 P4 C43 47.5(6)
C40 C39 P4 C43 166.8(5)
C42 C39 P4 C43 -76.4(7)
C41 C39 P4 Zr2 179.2(4)
C40 C39 P4 Zr2 -61.6(6)
C42 C39 P4 Zr2 55.3(7)
C46 C43 P4 C38 -72.3(5)
C44 C43 P4 C38 44.9(6)
C45 C43 P4 C38 168.1(5)
C46 C43 P4 C39 171.2(4)
C44 C43 P4 C39 -71.5(6)
C45 C43 P4 C39 51.7(6)
C46 C43 P4 Zr2 35.5(5)
C44 C43 P4 Zr2 152.7(5)
C45 C43 P4 Zr2 -84.1(5)
